data_7059481
loop_
_publ_author_name
'Zelenkov, Lev E.'
'Kuznetsov, Maxim L.'
'Andrusenko, Elena V.'
'Avdontceva, Margarita S.'
'Starova, Galina L.'
'Bokach, Nadezhda A.'
'Kukushkin, Vadim Yu.'

_publ_section_title
;
 Nickel(ii)-mediated cyanamide--pyrazole coupling highlights distinct
 reactivity of NCNR2 and NCR nitrile ligands
;
_journal_issue 17
_journal_name_full 'New Journal of Chemistry'
_journal_page_first 6979
_journal_page_last 6991
_journal_paper_doi 10.1039/D0NJ00704H
_journal_volume 44
_journal_year 2020
_chemical_formula_moiety 'C18 H28 N12 Ni, 2(Cl)'
_chemical_formula_sum 'C18 H28 Cl2 N12 Ni'
_chemical_formula_weight 542.13
_space_group_crystal_system monoclinic
_space_group_IT_number 15
_space_group_name_Hall '-C 2yc'
_space_group_name_H-M_alt 'C 1 2/c 1'
_atom_sites_solution_hydrogens geom
_atom_sites_solution_primary dual
_audit_creation_date 2019-11-15
_audit_creation_method
;
Olex2 1.2
(compiled 2018.05.29 svn.r3508 for OlexSys, GUI svn.r5506)
;
_audit_update_record
;
2019-11-18 deposited with the CCDC.	2020-04-06 downloaded from the CCDC.
;
_cell_angle_alpha 90
_cell_angle_beta 126.983(8)
_cell_angle_gamma 90
_cell_formula_units_Z 4
_cell_length_a 19.9358(11)
_cell_length_b 9.2467(3)
_cell_length_c 16.9617(10)
_cell_measurement_reflns_used 4877
_cell_measurement_temperature 100(2)
_cell_measurement_theta_max 30.7020
_cell_measurement_theta_min 3.0350
_cell_volume 2497.7(3)
_computing_cell_refinement
;
CrysAlisPro, Agilent Technologies,
Version 1.171.36.32 (release 02-08-2013 CrysAlis171 .NET)
(compiled Aug  2 2013,16:46:58)
;
_computing_data_collection
;
CrysAlisPro, Agilent Technologies,
Version 1.171.36.32 (release 02-08-2013 CrysAlis171 .NET)
(compiled Aug  2 2013,16:46:58)
;
_computing_data_reduction
;
CrysAlisPro, Agilent Technologies,
Version 1.171.36.32 (release 02-08-2013 CrysAlis171 .NET)
(compiled Aug  2 2013,16:46:58)
;
_computing_molecular_graphics 'Olex2 (Dolomanov et al., 2009)'
_computing_publication_material 'Olex2 (Dolomanov et al., 2009)'
_computing_structure_refinement 'ShelXL (Sheldrick, 2015)'
_computing_structure_solution 'ShelXT (Sheldrick, 2015)'
_diffrn_ambient_temperature 100(2)
_diffrn_detector_area_resol_mean 16.2096
_diffrn_measured_fraction_theta_full 0.999
_diffrn_measured_fraction_theta_max 0.999
_diffrn_measurement_details
;
#__ type_ start__ end____ width___ exp.time_
  1 omega  -14.00   19.00   1.0000   11.9700
omega____ theta____ kappa____ phi______ frames
    -      -22.2678  -99.0000  150.0000 33

#__ type_ start__ end____ width___ exp.time_
  2 omega  -89.00  -14.00   1.0000   11.9700
omega____ theta____ kappa____ phi______ frames
    -      -22.2678  -57.0000   30.0000 75

#__ type_ start__ end____ width___ exp.time_
  3 omega  -89.00  -43.00   1.0000   11.9700
omega____ theta____ kappa____ phi______ frames
    -      -22.2678 -178.0000  150.0000 46

#__ type_ start__ end____ width___ exp.time_
  4 omega  -24.00    2.00   1.0000   11.9700
omega____ theta____ kappa____ phi______ frames
    -      -22.2678  -99.0000   90.0000 26

#__ type_ start__ end____ width___ exp.time_
  5 omega   55.00   88.00   1.0000   11.9700
omega____ theta____ kappa____ phi______ frames
    -       23.3616   57.0000 -180.0000 33

#__ type_ start__ end____ width___ exp.time_
  6 omega   41.00   98.00   1.0000   11.9700
omega____ theta____ kappa____ phi______ frames
    -       23.3616 -178.0000   60.0000 57

#__ type_ start__ end____ width___ exp.time_
  7 omega   22.00   48.00   1.0000   11.9700
omega____ theta____ kappa____ phi______ frames
    -      -22.2678   38.0000 -150.0000 26

#__ type_ start__ end____ width___ exp.time_
  8 omega  -62.00  -37.00   1.0000   11.9700
omega____ theta____ kappa____ phi______ frames
    -      -22.2678 -178.0000  -30.0000 25

#__ type_ start__ end____ width___ exp.time_
  9 omega  -90.00  -48.00   1.0000   11.9700
omega____ theta____ kappa____ phi______ frames
    -      -22.2678  -57.0000 -120.0000 42

#__ type_ start__ end____ width___ exp.time_
 10 omega  -90.00  -65.00   1.0000   11.9700
omega____ theta____ kappa____ phi______ frames
    -      -22.2678  -77.0000  -60.0000 25
;
_diffrn_measurement_device_type 'Xcalibur, Eos'
_diffrn_measurement_method '\w scans'
_diffrn_orient_matrix_UB_11 0.0202453000
_diffrn_orient_matrix_UB_12 -0.0055236000
_diffrn_orient_matrix_UB_13 -0.0228046000
_diffrn_orient_matrix_UB_21 0.0242035000
_diffrn_orient_matrix_UB_22 -0.0588531000
_diffrn_orient_matrix_UB_23 0.0313335000
_diffrn_orient_matrix_UB_31 -0.0314565000
_diffrn_orient_matrix_UB_32 -0.0488456000
_diffrn_orient_matrix_UB_33 -0.0352275000
_diffrn_radiation_monochromator graphite
_diffrn_radiation_type MoK\a
_diffrn_radiation_wavelength 0.71073
_diffrn_reflns_av_R_equivalents 0.0305
_diffrn_reflns_av_unetI/netI 0.0329
_diffrn_reflns_Laue_measured_fraction_full 0.999
_diffrn_reflns_Laue_measured_fraction_max 0.999
_diffrn_reflns_limit_h_max 25
_diffrn_reflns_limit_h_min -25
_diffrn_reflns_limit_k_max 12
_diffrn_reflns_limit_k_min -11
_diffrn_reflns_limit_l_max 20
_diffrn_reflns_limit_l_min -22
_diffrn_reflns_number 9275
_diffrn_reflns_point_group_measured_fraction_full 0.999
_diffrn_reflns_point_group_measured_fraction_max 0.999
_diffrn_reflns_theta_full 25.242
_diffrn_reflns_theta_max 27.499
_diffrn_reflns_theta_min 2.547
_diffrn_source 'Enhance (Mo) X-ray Source'
_exptl_absorpt_coefficient_mu 1.023
_exptl_absorpt_correction_T_max 1.00000
_exptl_absorpt_correction_T_min 0.94027
_exptl_absorpt_correction_type multi-scan
_exptl_absorpt_process_details
;
CrysAlisPro, Agilent Technologies,
Version 1.171.36.32 (release 02-08-2013 CrysAlis171 .NET)
(compiled Aug  2 2013,16:46:58)
Empirical absorption correction using spherical harmonics,
 implemented in SCALE3 ABSPACK scaling algorithm.
;
_exptl_crystal_colour colourless
_exptl_crystal_colour_primary colourless
_exptl_crystal_density_diffrn 1.442
_exptl_crystal_description prism
_exptl_crystal_F_000 1128
_exptl_crystal_size_max 0.11
_exptl_crystal_size_mid 0.08
_exptl_crystal_size_min 0.05
_refine_diff_density_max 0.396
_refine_diff_density_min -0.406
_refine_diff_density_rms 0.063
_refine_ls_extinction_method none
_refine_ls_goodness_of_fit_ref 1.057
_refine_ls_hydrogen_treatment constr
_refine_ls_matrix_type full
_refine_ls_number_parameters 152
_refine_ls_number_reflns 2868
_refine_ls_number_restraints 0
_refine_ls_restrained_S_all 1.057
_refine_ls_R_factor_all 0.0347
_refine_ls_R_factor_gt 0.0302
_refine_ls_shift/su_max 0.000
_refine_ls_shift/su_mean 0.000
_refine_ls_structure_factor_coef Fsqd
_refine_ls_weighting_details 'w=1/[\s^2^(Fo^2^)+(0.0264P)^2^+3.2709P] where P=(Fo^2^+2Fc^2^)/3'
_refine_ls_weighting_scheme calc
_refine_ls_wR_factor_gt 0.0688
_refine_ls_wR_factor_ref 0.0715
_reflns_Friedel_coverage 0.000
_reflns_number_gt 2605
_reflns_number_total 2868
_reflns_threshold_expression 'I > 2\s(I)'
_cod_data_source_file d0nj00704h2.cif
_cod_data_source_block 08310-8516_m11
_cod_depositor_comments
;Adding full bibliography for 7059474--7059481.cif.

 Adding full bibliography for 7059474--7059481.cif.
;
_cod_database_code 7059481
_shelx_shelxl_version_number 2018/3
_chemical_oxdiff_formula 'C18 Cl2 Cu N12'
_shelx_space_group_comment
;
The symmetry employed for this shelxl refinement is uniquely defined
by the following loop, which should always be used as a source of
symmetry information in preference to the above space-group names.
They are only intended as comments.
;
_shelx_estimated_absorpt_t_max 0.951
_shelx_estimated_absorpt_t_min 0.896
_reflns_odcompleteness_completeness 99.85
_reflns_odcompleteness_iscentric 1
_reflns_odcompleteness_theta 28.51
_olex2_refinement_description
;
1. Fixed Uiso
 At 1.2 times of:
  All C(H) groups, All N(H) groups
 At 1.5 times of:
  All C(H,H,H) groups
2.a Aromatic/amide H refined with riding coordinates:
 N1(H1), N6(H6), C7(H7), C4(H4), C5(H5), C8(H8), C6(H6A), C9(H9)
2.b Idealised Me refined as rotating group:
 C2(H2A,H2B,H2C), C3(H3A,H3B,H3C)
;
_olex2_submission_special_instructions 'No special instructions were received'

loop_
_space_group_symop_operation_xyz
'x, y, z'
'-x, y, -z+1/2'
'x+1/2, y+1/2, z'
'-x+1/2, y+1/2, -z+1/2'
'-x, -y, -z'
'x, -y, z-1/2'
'-x+1/2, -y+1/2, -z'
'x+1/2, -y+1/2, z-1/2'

loop_
_atom_site_label
_atom_site_type_symbol
_atom_site_fract_x
_atom_site_fract_y
_atom_site_fract_z
_atom_site_U_iso_or_equiv
_atom_site_adp_type
_atom_site_occupancy
_atom_site_site_symmetry_order
_atom_site_calc_flag
_atom_site_refinement_flags_posn
_atom_site_refinement_flags_adp
_atom_site_refinement_flags_occupancy
_atom_site_disorder_assembly
_atom_site_disorder_group
Ni1 Ni 0.500000 0.67671(3) 0.250000 0.01001(9) Uani 1 2 d S T P . .
Cl1 Cl 0.34640(3) 0.64163(5) 0.36021(3) 0.02010(11) Uani 1 1 d . . . . .
N1 N 0.51847(8) 0.70471(15) 0.38252(10) 0.0129(3) Uani 1 1 d . . . . .
H1 H 0.488669 0.658767 0.395516 0.015 Uiso 1 1 calc R . . . .
N3 N 0.62630(8) 0.85015(15) 0.41827(10) 0.0124(3) Uani 1 1 d . . . . .
N2 N 0.59696(9) 0.83279(16) 0.53361(10) 0.0165(3) Uani 1 1 d . . . . .
N6 N 0.36141(8) 0.46610(16) 0.21431(10) 0.0153(3) Uani 1 1 d . . . . .
H6 H 0.355352 0.512514 0.253601 0.018 Uiso 1 1 calc R . . . .
N5 N 0.41065(8) 0.51072(15) 0.18872(10) 0.0133(3) Uani 1 1 d . . . . .
N4 N 0.59734(9) 0.82881(15) 0.32288(10) 0.0132(3) Uani 1 1 d . . . . .
C7 C 0.40222(10) 0.40955(19) 0.12733(13) 0.0175(4) Uani 1 1 d . . . . .
H7 H 0.428912 0.411615 0.097447 0.021 Uiso 1 1 calc R . . . .
C4 C 0.70568(10) 0.90643(19) 0.47289(12) 0.0155(3) Uani 1 1 d . . . . .
H4 H 0.738979 0.927229 0.540023 0.019 Uiso 1 1 calc R . . . .
C5 C 0.72706(10) 0.92642(19) 0.41124(13) 0.0172(4) Uani 1 1 d . . . . .
H5 H 0.776646 0.965629 0.426763 0.021 Uiso 1 1 calc R . . . .
C8 C 0.34814(11) 0.3004(2) 0.11392(13) 0.0218(4) Uani 1 1 d . . . . .
H8 H 0.332337 0.218114 0.074909 0.026 Uiso 1 1 calc R . . . .
C1 C 0.57605(10) 0.79322(18) 0.44472(12) 0.0127(3) Uani 1 1 d . . . . .
C6 C 0.65794(10) 0.87498(18) 0.31870(13) 0.0156(3) Uani 1 1 d . . . . .
H6A H 0.655285 0.873661 0.262053 0.019 Uiso 1 1 calc R . . . .
C9 C 0.32314(11) 0.3400(2) 0.17052(13) 0.0203(4) Uani 1 1 d . . . . .
H9 H 0.286624 0.289323 0.177356 0.024 Uiso 1 1 calc R . . . .
C2 C 0.56188(12) 0.7467(2) 0.57337(13) 0.0220(4) Uani 1 1 d . . . . .
H2A H 0.502969 0.766763 0.536660 0.033 Uiso 1 1 calc GR . . . .
H2B H 0.589854 0.771236 0.641473 0.033 Uiso 1 1 calc GR . . . .
H2C H 0.569836 0.645801 0.568048 0.033 Uiso 1 1 calc GR . . . .
C3 C 0.62397(11) 0.9789(2) 0.57505(14) 0.0214(4) Uani 1 1 d . . . . .
H3A H 0.630506 1.036837 0.533120 0.032 Uiso 1 1 calc GR . . . .
H3B H 0.676589 0.973472 0.639711 0.032 Uiso 1 1 calc GR . . . .
H3C H 0.582477 1.021858 0.579425 0.032 Uiso 1 1 calc GR . . . .

loop_
_atom_site_aniso_label
_atom_site_aniso_U_11
_atom_site_aniso_U_22
_atom_site_aniso_U_33
_atom_site_aniso_U_23
_atom_site_aniso_U_13
_atom_site_aniso_U_12
Ni1 0.00939(14) 0.01153(16) 0.00833(15) 0.000 0.00491(12) 0.000
Cl1 0.0224(2) 0.0189(2) 0.0289(2) 0.00163(16) 0.0207(2) 0.00111(16)
N1 0.0129(6) 0.0148(7) 0.0123(7) 0.0005(5) 0.0083(6) -0.0022(5)
N3 0.0137(6) 0.0121(7) 0.0107(7) -0.0016(5) 0.0069(6) -0.0013(5)
N2 0.0209(7) 0.0169(8) 0.0123(7) -0.0022(5) 0.0103(6) -0.0019(6)
N6 0.0119(6) 0.0189(8) 0.0138(7) 0.0019(5) 0.0071(6) -0.0007(5)
N5 0.0104(6) 0.0153(7) 0.0127(7) 0.0010(5) 0.0062(6) 0.0002(5)
N4 0.0163(7) 0.0145(7) 0.0096(6) -0.0006(5) 0.0082(6) -0.0018(5)
C7 0.0141(8) 0.0183(9) 0.0164(8) -0.0039(6) 0.0073(7) -0.0002(7)
C4 0.0129(7) 0.0145(8) 0.0146(8) -0.0014(6) 0.0060(7) -0.0011(6)
C5 0.0149(8) 0.0152(9) 0.0202(9) -0.0006(6) 0.0098(7) -0.0021(6)
C8 0.0173(8) 0.0161(9) 0.0191(9) -0.0026(7) 0.0041(7) -0.0015(7)
C1 0.0138(7) 0.0126(8) 0.0119(8) 0.0020(6) 0.0078(7) 0.0029(6)
C6 0.0186(8) 0.0145(8) 0.0165(8) 0.0019(6) 0.0120(7) -0.0004(7)
C9 0.0128(8) 0.0198(9) 0.0180(9) 0.0059(7) 0.0038(7) -0.0032(7)
C2 0.0311(10) 0.0233(10) 0.0162(9) 0.0024(7) 0.0167(8) -0.0007(8)
C3 0.0232(9) 0.0208(10) 0.0208(9) -0.0071(7) 0.0135(8) -0.0037(7)

loop_
_atom_type_symbol
_atom_type_description
_atom_type_scat_dispersion_real
_atom_type_scat_dispersion_imag
_atom_type_scat_source
C C 0.0033 0.0016 'International Tables Vol C Tables 4.2.6.8 and 6.1.1.4'
H H 0.0000 0.0000 'International Tables Vol C Tables 4.2.6.8 and 6.1.1.4'
Cl Cl 0.1484 0.1585 'International Tables Vol C Tables 4.2.6.8 and 6.1.1.4'
N N 0.0061 0.0033 'International Tables Vol C Tables 4.2.6.8 and 6.1.1.4'
Ni Ni 0.3393 1.1124 'International Tables Vol C Tables 4.2.6.8 and 6.1.1.4'

loop_
_geom_angle_atom_site_label_1
_geom_angle_atom_site_label_2
_geom_angle_atom_site_label_3
_geom_angle
_geom_angle_site_symmetry_1
_geom_angle_site_symmetry_3
_geom_angle_publ_flag
N1 Ni1 N1 165.58(8) . 2_655 ?
N1 Ni1 N5 100.01(5) . . ?
N1 Ni1 N5 90.58(5) . 2_655 ?
N1 Ni1 N5 90.59(5) 2_655 . ?
N1 Ni1 N5 100.01(5) 2_655 2_655 ?
N1 Ni1 N4 93.07(5) 2_655 . ?
N1 Ni1 N4 77.18(5) 2_655 2_655 ?
N1 Ni1 N4 93.06(5) . 2_655 ?
N1 Ni1 N4 77.17(5) . . ?
N5 Ni1 N5 85.67(7) 2_655 . ?
N5 Ni1 N4 174.33(5) 2_655 2_655 ?
N5 Ni1 N4 174.33(5) . . ?
N5 Ni1 N4 89.42(5) . 2_655 ?
N5 Ni1 N4 89.42(5) 2_655 . ?
N4 Ni1 N4 95.62(8) . 2_655 ?
C1 N1 Ni1 117.46(11) . . ?
N4 N3 C4 110.47(14) . . ?
N4 N3 C1 116.37(13) . . ?
C4 N3 C1 132.45(14) . . ?
C1 N2 C2 117.04(14) . . ?
C1 N2 C3 124.19(15) . . ?
C2 N2 C3 114.76(14) . . ?
C9 N6 N5 111.49(15) . . ?
N6 N5 Ni1 128.94(11) . . ?
C7 N5 Ni1 124.90(12) . . ?
C7 N5 N6 105.16(14) . . ?
N3 N4 Ni1 112.18(10) . . ?
C6 N4 Ni1 137.47(12) . . ?
C6 N4 N3 105.54(13) . . ?
N5 C7 C8 110.96(16) . . ?
C5 C4 N3 107.54(15) . . ?
C4 C5 C6 105.20(15) . . ?
C9 C8 C7 105.29(16) . . ?
N1 C1 N3 115.38(14) . . ?
N1 C1 N2 127.86(16) . . ?
N2 C1 N3 116.67(14) . . ?
N4 C6 C5 111.20(16) . . ?
N6 C9 C8 107.10(16) . . ?

loop_
_geom_bond_atom_site_label_1
_geom_bond_atom_site_label_2
_geom_bond_distance
_geom_bond_site_symmetry_2
_geom_bond_publ_flag
Ni1 N1 2.0638(14) . ?
Ni1 N1 2.0638(14) 2_655 ?
Ni1 N5 2.0932(14) . ?
Ni1 N5 2.0932(14) 2_655 ?
Ni1 N4 2.0942(14) 2_655 ?
Ni1 N4 2.0942(14) . ?
N1 C1 1.282(2) . ?
N3 N4 1.3661(19) . ?
N3 C4 1.367(2) . ?
N3 C1 1.422(2) . ?
N2 C1 1.351(2) . ?
N2 C2 1.464(2) . ?
N2 C3 1.467(2) . ?
N6 N5 1.3547(19) . ?
N6 C9 1.346(2) . ?
N5 C7 1.333(2) . ?
N4 C6 1.323(2) . ?
C7 C8 1.392(3) . ?
C4 C5 1.358(2) . ?
C5 C6 1.409(2) . ?
C8 C9 1.371(3) . ?
